data_1535034
loop_
_publ_author_name
'Beck, J.'
'Zotov, N.'
'Schlueter, S.'

_publ_section_title
;
 The cube-shaped main group element clusters (Bi4 S4)(4+) and (Bi4
 Se4)(4+) - synthesis from chloroaluminate melts, crystal structures and
 vibrational spectra
;
_journal_name_full 'Zeitschrift fuer Anorganische und Allgemeine Chemie'
_journal_page_first 2512
_journal_page_last 2519
_journal_volume 630
_journal_year 2004
_chemical_formula_sum 'Al4 Bi4 Cl16 S4'
_chemical_name_systematic '(Bi4 S4) (Al Cl4)4'
_space_group_IT_number 82
_symmetry_space_group_name_Hall 'I -4'
_symmetry_space_group_name_H-M 'I -4'
_cell_angle_alpha 90
_cell_angle_beta 90
_cell_angle_gamma 90
_cell_formula_units_Z 2
_cell_length_a 11.816
_cell_length_b 11.816
_cell_length_c 11.0475
_cell_volume 1542.428
_citation_journal_id_ASTM ZAACAB
_cod_data_source_file Beck_ZAACAB_2004_1662.cif
_cod_data_source_block Al4Bi4Cl16S4
_cod_database_code 1535034

loop_
_symmetry_equiv_pos_as_xyz
x,y,z
y,-x,-z
-x,-y,z
-y,x,-z
x+1/2,y+1/2,z+1/2
y+1/2,-x+1/2,-z+1/2
-x+1/2,-y+1/2,z+1/2
-y+1/2,x+1/2,-z+1/2

loop_
_atom_site_label
_atom_site_type_symbol
_atom_site_fract_x
_atom_site_fract_y
_atom_site_fract_z
_atom_site_occupancy
_atom_site_U_iso_or_equiv
S1 S-2 0.6403 0.9459 0.6254 1 0.0
Al1 Al+3 0.6972 0.5701 0.7165 1 0.0
Cl4 Cl-1 0.6327 0.4117 0.7715 1 0.0
Cl3 Cl-1 0.607 0.6534 0.5721 1 0.0
Cl1 Cl-1 0.8637 0.5499 0.6368 1 0.0
Cl2 Cl-1 0.6985 0.6802 0.8696 1 0.0
Bi1 Bi+3 0.43885 0.84554 0.63111 1 0.0
